data_7716215
loop_
_publ_author_name
'Kowalik, Mateusz'
'Nowicka, Paulina'
'Brzeski, Jakub'
'&#x17b;ukowska, Natalia'
'Masternak, Joanna'
'Kazimierczuk, Katarzyna'
'Makowski, Mariusz'

_publ_section_title
;
 Exploring novel Cd(II) complexes with 5-methyl-4-imidazolecarboxaldehyde:
 synthesis, structure, computational insights, and affinity to DNA through
 switchSense methodology.
;
_journal_issue 24
_journal_name_full 'Dalton transactions (Cambridge, England : 2003)'
_journal_page_first 10347
_journal_page_last 10360
_journal_paper_doi 10.1039/d4dt00879k
_journal_volume 53
_journal_year 2024
_chemical_formula_moiety 'C10 H12 Br2 Cd N4 O2'
_chemical_formula_sum 'C10 H12 Br2 Cd N4 O2'
_chemical_formula_weight 492.46
_chemical_name_systematic
;
  dibromo-bis(4-Formyl-5-methylimidazole-N,O)-cadmium(II)
;
_space_group_IT_number 14
_space_group_name_Hall '-P 2ybc'
_space_group_name_H-M_alt 'P 1 21/c 1'
_symmetry_cell_setting monoclinic
_symmetry_Int_Tables_number 14
_symmetry_space_group_name_Hall '-P 2ybc'
_symmetry_space_group_name_H-M 'P 1 21/c 1'
_atom_sites_solution_hydrogens geom
_audit_conform_dict_location ftp://ftp.iucr.org/pub/cif_core.dic
_audit_conform_dict_name cif_core.dic
_audit_conform_dict_version 2.4
_audit_creation_date 2022-10-21
_audit_creation_method 'WinGX routine CIF_UPDATE'
_audit_update_record
;
2023-11-29 deposited with the CCDC.	2024-05-28 downloaded from the CCDC.
;
_cell_angle_alpha 90
_cell_angle_beta 97.113(8)
_cell_angle_gamma 90
_cell_formula_units_Z 4
_cell_length_a 7.1894(6)
_cell_length_b 7.6975(9)
_cell_length_c 26.177(3)
_cell_measurement_reflns_used 26268
_cell_measurement_temperature 120(2)
_cell_measurement_theta_max 29.57
_cell_measurement_theta_min 2.76
_cell_volume 1437.5(3)
_computing_cell_refinement 'STOE X-AREA'
_computing_data_collection 'STOE X-AREA'
_computing_data_reduction 'STOE X-RED'
_computing_molecular_graphics 'Ortep for Windows (Farrugia, 2012)'
_computing_publication_material 'WinGX publication routines (Farrugia, 2012)'
_computing_structure_refinement 'SHELXL-2018/3 (Sheldrick, 2018)'
_computing_structure_solution 'SHELXT 2014/5 (Sheldrick, 2014)'
_diffrn_ambient_temperature 120(2)
_diffrn_detector 'image plate (34 cm diameter)'
_diffrn_detector_area_resol_mean 6.67
_diffrn_detector_type STOE
_diffrn_measured_fraction_theta_full 1
_diffrn_measured_fraction_theta_max 0.992
_diffrn_measurement_device '2-circle goniometer'
_diffrn_measurement_device_type 'STOE IPDS 2T'
_diffrn_measurement_method 'rotation method'
_diffrn_radiation_monochromator 'parabolic x-ray mirror'
_diffrn_radiation_probe x-ray
_diffrn_radiation_type MoK\a
_diffrn_radiation_wavelength 0.71073
_diffrn_reflns_av_R_equivalents 0.0462
_diffrn_reflns_av_unetI/netI 0.0273
_diffrn_reflns_Laue_measured_fraction_full 1
_diffrn_reflns_Laue_measured_fraction_max 0.992
_diffrn_reflns_limit_h_max 9
_diffrn_reflns_limit_h_min -9
_diffrn_reflns_limit_k_max 10
_diffrn_reflns_limit_k_min -10
_diffrn_reflns_limit_l_max 35
_diffrn_reflns_limit_l_min -35
_diffrn_reflns_number 22967
_diffrn_reflns_point_group_measured_fraction_full 1
_diffrn_reflns_point_group_measured_fraction_max 0.992
_diffrn_reflns_theta_full 25.242
_diffrn_reflns_theta_max 29.248
_diffrn_reflns_theta_min 2.76
_diffrn_source 'GeniX Mo, 0.05 x 0.05 mm2 microfocus'
_diffrn_standards_number 0
_exptl_absorpt_coefficient_mu 7.081
_exptl_absorpt_correction_T_max 0.6945
_exptl_absorpt_correction_T_min 0.3122
_exptl_absorpt_correction_type numerical
_exptl_absorpt_process_details
;
        Numerical  absorption  correction was  performed
        after the  optimization of  the  crystal-shape
        description due to Herrendorf?s method
        [Herrendorf, 1994]
        Herrendorf,  W. (1994).HABITUS, a program for the
        optimization  of  the  crystal description for
 the numerical absorption correction by means of
        suitable, psi scanned reflections;dissertation
        1994,Karlsruhe;extension 1998,Gie\&sen
;
_exptl_crystal_colour colourless
_exptl_crystal_density_diffrn 2.276
_exptl_crystal_density_method 'not measured'
_exptl_crystal_description plate
_exptl_crystal_F_000 936
_exptl_crystal_size_max 0.19
_exptl_crystal_size_mid 0.13
_exptl_crystal_size_min 0.06
_refine_diff_density_max 1.048
_refine_diff_density_min -0.714
_refine_diff_density_rms 0.146
_refine_ls_extinction_method none
_refine_ls_goodness_of_fit_ref 1.024
_refine_ls_hydrogen_treatment constr
_refine_ls_matrix_type full
_refine_ls_number_parameters 174
_refine_ls_number_reflns 3890
_refine_ls_number_restraints 0
_refine_ls_restrained_S_all 1.024
_refine_ls_R_factor_all 0.033
_refine_ls_R_factor_gt 0.0266
_refine_ls_shift/su_max 0.001
_refine_ls_shift/su_mean 0
_refine_ls_structure_factor_coef Fsqd
_refine_ls_weighting_details 'w=1/[\s^2^(Fo^2^)+(0.0462P)^2^] where P=(Fo^2^+2Fc^2^)/3'
_refine_ls_weighting_scheme calc
_refine_ls_wR_factor_gt 0.0645
_refine_ls_wR_factor_ref 0.0671
_reflns_Friedel_coverage 0
_reflns_number_gt 3333
_reflns_number_total 3890
_reflns_threshold_expression 'I > 2\s(I)'
_cod_data_source_file d4dt00879k2.cif
_cod_data_source_block ug6_2022
_cod_depositor_comments 'Adding full bibliography for 7716214--7716217.cif.'
_cod_original_sg_symbol_H-M 'P 21/c'
_cod_database_code 7716215
_shelx_shelxl_version_number 2018/3

loop_
_symmetry_equiv_pos_as_xyz
'x, y, z'
'-x, y+1/2, -z+1/2'
'-x, -y, -z'
'x, -y-1/2, z-1/2'

loop_
_atom_site_label
_atom_site_type_symbol
_atom_site_fract_x
_atom_site_fract_y
_atom_site_fract_z
_atom_site_U_iso_or_equiv
_atom_site_adp_type
_atom_site_occupancy
_atom_site_site_symmetry_order
_atom_site_calc_flag
_atom_site_refinement_flags_posn
_atom_site_refinement_flags_adp
_atom_site_refinement_flags_occupancy
_atom_site_disorder_assembly
_atom_site_disorder_group
C1 C -0.1079(4) 0.1398(3) 0.44733(11) 0.0190(5) Uani 1 1 d . . . . .
H1 H -0.196307 0.079933 0.423676 0.023 Uiso 1 1 calc R U . . .
C2 C 0.0199(4) 0.2651(3) 0.51908(11) 0.0176(5) Uani 1 1 d . . . . .
C3 C 0.1388(4) 0.2729(3) 0.48164(10) 0.0162(5) Uani 1 1 d . . . . .
C4 C 0.3210(4) 0.3524(3) 0.48393(11) 0.0184(5) Uani 1 1 d . . . . .
H4A H 0.371821 0.409343 0.514732 0.022 Uiso 1 1 calc R U . . .
C5 C 0.0423(5) 0.3247(4) 0.57367(12) 0.0252(6) Uani 1 1 d . . . . .
H5A H -0.048958 0.416633 0.577778 0.038 Uiso 1 1 calc R U . . .
H5B H 0.169442 0.369797 0.582954 0.038 Uiso 1 1 calc R U . . .
H5C H 0.02107 0.226782 0.596179 0.038 Uiso 1 1 calc R U . . .
C6 C 0.6485(4) 0.2776(4) 0.32936(11) 0.0215(6) Uani 1 1 d . . . . .
H6 H 0.714969 0.171139 0.334646 0.026 Uiso 1 1 calc R U . . .
C7 C 0.5881(4) 0.5522(4) 0.30920(11) 0.0186(5) Uani 1 1 d . . . . .
C8 C 0.4326(4) 0.4721(3) 0.32410(10) 0.0153(5) Uani 1 1 d . . . . .
C9 C 0.2468(4) 0.5385(3) 0.32599(11) 0.0170(5) Uani 1 1 d . . . . .
H9 H 0.218477 0.65465 0.315435 0.02 Uiso 1 1 calc R U . . .
C10 C 0.6223(5) 0.7340(4) 0.29337(12) 0.0257(6) Uani 1 1 d . . . . .
H10A H 0.70034 0.79391 0.321306 0.039 Uiso 1 1 calc R U . . .
H10B H 0.502297 0.794882 0.285859 0.039 Uiso 1 1 calc R U . . .
H10C H 0.686817 0.733019 0.262507 0.039 Uiso 1 1 calc R U . . .
Br1 Br 0.45098(4) -0.10716(4) 0.41922(2) 0.01931(7) Uani 1 1 d . . . . .
Br2 Br 0.03808(4) 0.00622(3) 0.29845(2) 0.01913(7) Uani 1 1 d . . . . .
Cd1 Cd 0.25056(3) 0.15268(2) 0.37375(2) 0.01451(6) Uani 1 1 d . . . . .
N1 N 0.0568(3) 0.1931(3) 0.43696(9) 0.0158(4) Uani 1 1 d . . . . .
N2 N -0.1356(3) 0.1814(3) 0.49626(10) 0.0195(5) Uani 1 1 d . . . . .
H2 H -0.236812 0.158158 0.510763 0.023 Uiso 1 1 calc R U . . .
N3 N 0.4733(3) 0.2998(3) 0.33690(9) 0.0162(4) Uani 1 1 d . . . . .
N4 N 0.7227(3) 0.4269(3) 0.31299(10) 0.0235(5) Uani 1 1 d . . . . .
H4 H 0.838406 0.440302 0.30599 0.028 Uiso 1 1 calc R U . . .
O1 O 0.4129(3) 0.3491(3) 0.44741(9) 0.0222(4) Uani 1 1 d . . . . .
O2 O 0.1238(3) 0.4479(3) 0.34101(8) 0.0190(4) Uani 1 1 d . . . . .

loop_
_atom_site_aniso_label
_atom_site_aniso_U_11
_atom_site_aniso_U_22
_atom_site_aniso_U_33
_atom_site_aniso_U_23
_atom_site_aniso_U_13
_atom_site_aniso_U_12
C1 0.0186(13) 0.0182(12) 0.0204(13) 0.0020(9) 0.0028(11) -0.0011(9)
C2 0.0222(13) 0.0147(11) 0.0164(12) 0.0033(9) 0.0044(10) 0.0035(9)
C3 0.0197(13) 0.0124(10) 0.0163(12) 0.0004(9) 0.0021(10) -0.0001(9)
C4 0.0204(14) 0.0172(11) 0.0171(13) 0.0000(9) -0.0004(10) -0.0021(9)
C5 0.0362(18) 0.0230(13) 0.0176(14) -0.0021(10) 0.0085(12) 0.0022(12)
C6 0.0170(13) 0.0268(13) 0.0212(13) 0.0071(11) 0.0044(11) 0.0054(10)
C7 0.0152(12) 0.0255(13) 0.0154(12) 0.0006(10) 0.0025(10) -0.0042(10)
C8 0.0127(12) 0.0170(11) 0.0168(12) 0.0000(9) 0.0038(9) -0.0012(9)
C9 0.0174(12) 0.0129(10) 0.0206(13) -0.0014(9) 0.0025(10) 0.0002(9)
C10 0.0266(15) 0.0253(14) 0.0255(15) 0.0029(11) 0.0038(12) -0.0112(11)
Br1 0.01707(14) 0.01978(13) 0.02145(14) 0.00513(9) 0.00386(10) 0.00238(9)
Br2 0.01728(14) 0.01991(13) 0.01990(14) -0.00452(9) 0.00115(10) -0.00142(9)
Cd1 0.01455(10) 0.01454(9) 0.01489(10) 0.00071(6) 0.00359(7) -0.00129(6)
N1 0.0151(11) 0.0150(9) 0.0173(11) -0.0001(8) 0.0016(8) -0.0006(8)
N2 0.0165(11) 0.0209(10) 0.0220(12) 0.0050(9) 0.0068(9) 0.0010(8)
N3 0.0150(11) 0.0197(10) 0.0143(10) 0.0015(8) 0.0029(8) 0.0019(8)
N4 0.0104(11) 0.0351(13) 0.0259(13) 0.0061(10) 0.0054(9) -0.0012(9)
O1 0.0215(11) 0.0222(9) 0.0235(11) -0.0019(7) 0.0050(9) -0.0050(7)
O2 0.0141(9) 0.0184(8) 0.0252(10) -0.0009(7) 0.0049(8) -0.0004(7)

loop_
_atom_type_symbol
_atom_type_description
_atom_type_scat_dispersion_real
_atom_type_scat_dispersion_imag
_atom_type_scat_source
C C 0.0033 0.0016 'International Tables Vol C Tables 4.2.6.8 and 6.1.1.4'
H H 0 0 'International Tables Vol C Tables 4.2.6.8 and 6.1.1.4'
Br Br -0.2901 2.4595 'International Tables Vol C Tables 4.2.6.8 and 6.1.1.4'
Cd Cd -0.8075 1.2024 'International Tables Vol C Tables 4.2.6.8 and 6.1.1.4'
N N 0.0061 0.0033 'International Tables Vol C Tables 4.2.6.8 and 6.1.1.4'
O O 0.0106 0.006 'International Tables Vol C Tables 4.2.6.8 and 6.1.1.4'

loop_
_exptl_crystal_face_index_h
_exptl_crystal_face_index_k
_exptl_crystal_face_index_l
_exptl_crystal_face_perp_dist
1 0 -2 0.0650
0 1 1 0.0680
0 -2 -1 0.0770
-2 -2 3 0.1140
0 0 -1 0.0250
0 0 1 0.0300

loop_
_geom_angle_atom_site_label_1
_geom_angle_atom_site_label_2
_geom_angle_atom_site_label_3
_geom_angle
_geom_angle_site_symmetry_1
_geom_angle_site_symmetry_3
_geom_angle_publ_flag
N1 C1 N2 111.3(2) . . ?
N1 C1 H1 124.4 . . ?
N2 C1 H1 124.4 . . ?
N2 C2 C3 104.8(2) . . ?
N2 C2 C5 123.4(3) . . ?
C3 C2 C5 131.7(3) . . ?
C2 C3 N1 110.1(2) . . ?
C2 C3 C4 129.0(3) . . ?
N1 C3 C4 120.8(2) . . ?
O1 C4 C3 122.2(3) . . ?
O1 C4 H4A 118.9 . . ?
C3 C4 H4A 118.9 . . ?
C2 C5 H5A 109.5 . . ?
C2 C5 H5B 109.5 . . ?
H5A C5 H5B 109.5 . . ?
C2 C5 H5C 109.5 . . ?
H5A C5 H5C 109.5 . . ?
H5B C5 H5C 109.5 . . ?
N3 C6 N4 111.1(2) . . ?
N3 C6 H6 124.5 . . ?
N4 C6 H6 124.5 . . ?
N4 C7 C8 104.9(2) . . ?
N4 C7 C10 123.1(3) . . ?
C8 C7 C10 132.0(3) . . ?
C7 C8 N3 110.0(2) . . ?
C7 C8 C9 130.0(2) . . ?
N3 C8 C9 120.0(2) . . ?
O2 C9 C8 121.2(2) . . ?
O2 C9 H9 119.4 . . ?
C8 C9 H9 119.4 . . ?
C7 C10 H10A 109.5 . . ?
C7 C10 H10B 109.5 . . ?
H10A C10 H10B 109.5 . . ?
C7 C10 H10C 109.5 . . ?
H10A C10 H10C 109.5 . . ?
H10B C10 H10C 109.5 . . ?
N3 Cd1 N1 139.08(8) . . ?
N3 Cd1 O2 69.82(7) . . ?
N1 Cd1 O2 84.19(7) . . ?
N3 Cd1 Br2 105.87(6) . . ?
N1 Cd1 Br2 104.57(6) . . ?
O2 Cd1 Br2 88.84(5) . . ?
N3 Cd1 O1 75.56(8) . . ?
N1 Cd1 O1 69.34(7) . . ?
O2 Cd1 O1 80.84(7) . . ?
Br2 Cd1 O1 168.42(5) . . ?
N3 Cd1 Br1 101.17(6) . . ?
N1 Cd1 Br1 97.01(6) . . ?
O2 Cd1 Br1 165.86(5) . . ?
Br2 Cd1 Br1 104.388(13) . . ?
O1 Cd1 Br1 86.39(5) . . ?
C1 N1 C3 105.3(2) . . ?
C1 N1 Cd1 138.13(19) . . ?
C3 N1 Cd1 115.62(17) . . ?
C1 N2 C2 108.5(2) . . ?
C1 N2 H2 125.8 . . ?
C2 N2 H2 125.8 . . ?
C6 N3 C8 105.4(2) . . ?
C6 N3 Cd1 137.76(19) . . ?
C8 N3 Cd1 116.10(17) . . ?
C6 N4 C7 108.6(2) . . ?
C6 N4 H4 125.7 . . ?
C7 N4 H4 125.7 . . ?
C4 O1 Cd1 110.67(18) . . ?
C9 O2 Cd1 111.82(17) . . ?

loop_
_geom_bond_atom_site_label_1
_geom_bond_atom_site_label_2
_geom_bond_distance
_geom_bond_site_symmetry_2
_geom_bond_publ_flag
C1 N1 1.313(4) . ?
C1 N2 1.358(4) . ?
C1 H1 0.95 . ?
C2 N2 1.362(4) . ?
C2 C3 1.379(4) . ?
C2 C5 1.491(4) . ?
C3 N1 1.386(3) . ?
C3 C4 1.441(4) . ?
C4 O1 1.228(4) . ?
C4 H4A 0.95 . ?
C5 H5A 0.98 . ?
C5 H5B 0.98 . ?
C5 H5C 0.98 . ?
C6 N3 1.311(4) . ?
C6 N4 1.358(4) . ?
C6 H6 0.95 . ?
C7 N4 1.361(4) . ?
C7 C8 1.375(4) . ?
C7 C10 1.489(4) . ?
C8 N3 1.390(3) . ?
C8 C9 1.437(4) . ?
C9 O2 1.228(3) . ?
C9 H9 0.95 . ?
C10 H10A 0.98 . ?
C10 H10B 0.98 . ?
C10 H10C 0.98 . ?
Br1 Cd1 2.6587(4) . ?
Br2 Cd1 2.5970(4) . ?
Cd1 N3 2.271(2) . ?
Cd1 N1 2.312(2) . ?
Cd1 O2 2.556(2) . ?
Cd1 O1 2.609(2) . ?
N2 H2 0.88 . ?
N4 H4 0.88 . ?

loop_
_geom_torsion_atom_site_label_1
_geom_torsion_atom_site_label_2
_geom_torsion_atom_site_label_3
_geom_torsion_atom_site_label_4
_geom_torsion
_geom_torsion_site_symmetry_1
_geom_torsion_site_symmetry_2
_geom_torsion_site_symmetry_3
_geom_torsion_site_symmetry_4
_geom_torsion_publ_flag
N2 C2 C3 N1 -0.7(3) . . . . ?
C5 C2 C3 N1 177.6(3) . . . . ?
N2 C2 C3 C4 177.8(3) . . . . ?
C5 C2 C3 C4 -3.9(5) . . . . ?
C2 C3 C4 O1 179.7(3) . . . . ?
N1 C3 C4 O1 -2.0(4) . . . . ?
N4 C7 C8 N3 0.1(3) . . . . ?
C10 C7 C8 N3 -178.0(3) . . . . ?
N4 C7 C8 C9 -177.5(3) . . . . ?
C10 C7 C8 C9 4.4(5) . . . . ?
C7 C8 C9 O2 -179.3(3) . . . . ?
N3 C8 C9 O2 3.3(4) . . . . ?
N2 C1 N1 C3 0.0(3) . . . . ?
N2 C1 N1 Cd1 167.78(19) . . . . ?
C2 C3 N1 C1 0.4(3) . . . . ?
C4 C3 N1 C1 -178.2(2) . . . . ?
C2 C3 N1 Cd1 -170.55(17) . . . . ?
C4 C3 N1 Cd1 10.8(3) . . . . ?
N1 C1 N2 C2 -0.5(3) . . . . ?
C3 C2 N2 C1 0.7(3) . . . . ?
C5 C2 N2 C1 -177.8(2) . . . . ?
N4 C6 N3 C8 0.7(3) . . . . ?
N4 C6 N3 Cd1 -168.5(2) . . . . ?
C7 C8 N3 C6 -0.5(3) . . . . ?
C9 C8 N3 C6 177.4(3) . . . . ?
C7 C8 N3 Cd1 171.38(18) . . . . ?
C9 C8 N3 Cd1 -10.7(3) . . . . ?
N3 C6 N4 C7 -0.6(4) . . . . ?
C8 C7 N4 C6 0.3(3) . . . . ?
C10 C7 N4 C6 178.6(3) . . . . ?
C3 C4 O1 Cd1 -6.7(3) . . . . ?
C8 C9 O2 Cd1 4.9(3) . . . . ?
